data_7039982
loop_
_publ_author_name
'Chen, He'
'Liu, Ping-Xiao'
'Xu, Ning'
'Meng, Xing'
'Wang, Hai-Ning'
'Zhou, Zi-Yan'

_publ_section_title
;
 A visible light-driven photocatalyst of a stable metal-organic framework
 based on Cu4Cl clusters and TIPE spacers.
;
_journal_issue 34
_journal_name_full 'Dalton transactions (Cambridge, England : 2003)'
_journal_page_first 13477
_journal_page_last 13482
_journal_paper_doi 10.1039/c6dt02659a
_journal_volume 45
_journal_year 2016
_chemical_formula_moiety 'C114 H84 Cl4 Cu4 N24 O0'
_chemical_formula_sum 'C114 H84 Cl4 Cu4 N24 O0'
_chemical_formula_weight 2186.01
_chemical_name_systematic
;
 ?
;
_space_group_IT_number 201
_symmetry_cell_setting cubic
_symmetry_space_group_name_Hall '-P 2ab 2bc 3'
_symmetry_space_group_name_H-M 'P n -3 :2'
_atom_sites_solution_hydrogens geom
_atom_sites_solution_primary direct
_atom_sites_solution_secondary difmap
_audit_block_doi 10.5517/ccdc.csd.cc1ly0tc
_audit_creation_method SHELXL-97
_audit_update_record
;
2016-07-14 deposited with the CCDC.
2016-07-20 downloaded from the CCDC.
;
_cell_angle_alpha 90.00
_cell_angle_beta 90.00
_cell_angle_gamma 90.00
_cell_formula_units_Z 2
_cell_length_a 16.930(5)
_cell_length_b 16.930(5)
_cell_length_c 16.930(5)
_cell_measurement_reflns_used 1440
_cell_measurement_temperature 293(2)
_cell_measurement_theta_max 0.8347
_cell_measurement_theta_min 0.7957
_cell_volume 4853(2)
_computing_cell_refinement 'SMART (Bruker, 1997)'
_computing_data_collection 'SMART (Bruker, 1997)'
_computing_data_reduction SAINT
_computing_molecular_graphics 'SHELXTL-PLUS (Sheldrick, 1990)'
_computing_publication_material SHELXL-97
_computing_structure_refinement 'SHELXL-97 (Sheldrick, 1997)'
_computing_structure_solution 'SHELXS-97(Sheldrick, 1997)'
_diffrn_ambient_temperature 293(2)
_diffrn_measured_fraction_theta_full 1.000
_diffrn_measured_fraction_theta_max 1.000
_diffrn_measurement_device_type 'Bruker APEX CCD area-detector'
_diffrn_measurement_method '\w scans'
_diffrn_radiation_monochromator graphite
_diffrn_radiation_source 'fine-focus sealed tube'
_diffrn_radiation_type MoK\a
_diffrn_radiation_wavelength 0.71069
_diffrn_reflns_av_R_equivalents 0.1007
_diffrn_reflns_av_sigmaI/netI 0.0320
_diffrn_reflns_limit_h_max 20
_diffrn_reflns_limit_h_min -20
_diffrn_reflns_limit_k_max 20
_diffrn_reflns_limit_k_min -17
_diffrn_reflns_limit_l_max 20
_diffrn_reflns_limit_l_min -20
_diffrn_reflns_number 26520
_diffrn_reflns_theta_full 24.99
_diffrn_reflns_theta_max 24.99
_diffrn_reflns_theta_min 1.70
_exptl_absorpt_coefficient_mu 1.041
_exptl_absorpt_correction_T_max 0.8347
_exptl_absorpt_correction_T_min 0.7957
_exptl_absorpt_correction_type multi-scan
_exptl_absorpt_process_details 'SADABS(Sheldrick, 1996)'
_exptl_crystal_colour yellow
_exptl_crystal_density_diffrn 1.496
_exptl_crystal_density_method 'not measured'
_exptl_crystal_description block
_exptl_crystal_F_000 2240
_exptl_crystal_size_max 0.23
_exptl_crystal_size_mid 0.21
_exptl_crystal_size_min 0.18
_refine_diff_density_max 1.340
_refine_diff_density_min -1.200
_refine_diff_density_rms 0.100
_refine_ls_extinction_method none
_refine_ls_goodness_of_fit_ref 1.077
_refine_ls_hydrogen_treatment mixed
_refine_ls_matrix_type full
_refine_ls_number_parameters 113
_refine_ls_number_reflns 1440
_refine_ls_number_restraints 0
_refine_ls_restrained_S_all 1.077
_refine_ls_R_factor_all 0.0919
_refine_ls_R_factor_gt 0.0645
_refine_ls_shift/su_max 0.000
_refine_ls_shift/su_mean 0.000
_refine_ls_structure_factor_coef Fsqd
_refine_ls_weighting_details 'calc w=1/[\s^2^(Fo^2^)+(0.1168P)^2^+10.4559P] where P=(Fo^2^+2Fc^2^)/3'
_refine_ls_weighting_scheme calc
_refine_ls_wR_factor_gt 0.1862
_refine_ls_wR_factor_ref 0.2095
_reflns_number_gt 1033
_reflns_number_total 1440
_reflns_threshold_expression >2\s(I)
_cod_data_source_file c6dt02659a2.cif
_cod_data_source_block 11
_cod_depositor_comments
;
The following automatic conversions were performed:

'_symmetry_cell_setting' value 'Cubic' changed to 'cubic' according
to
/usr/data/users/saulius/crontab/automatic-downloads/rss-feeds/RSC/lib/dictionaries/cif_core.dic
dictionary named 'cif_core.dic' version 2.4.2 from 2011-04-26.

Automatic conversion script
Id: cif_fix_values 4268 2015-11-12 08:31:59Z antanas 

 Adding full bibliography for 7039982.cif.
;
_cod_original_sg_symbol_H-M 'Pn-3  '
_cod_database_code 7039982

loop_
_symmetry_equiv_pos_as_xyz
'x, y, z'
'-x+1/2, -y+1/2, z'
'x, -y+1/2, -z+1/2'
'-x+1/2, y, -z+1/2'
'z, x, y'
'y, z, x'
'-z+1/2, -x+1/2, y'
'-y+1/2, z, -x+1/2'
'z, -x+1/2, -y+1/2'
'-y+1/2, -z+1/2, x'
'-z+1/2, x, -y+1/2'
'y, -z+1/2, -x+1/2'
'-x, -y, -z'
'x-1/2, y-1/2, -z'
'-x, y-1/2, z-1/2'
'x-1/2, -y, z-1/2'
'-z, -x, -y'
'-y, -z, -x'
'z-1/2, x-1/2, -y'
'y-1/2, -z, x-1/2'
'-z, x-1/2, y-1/2'
'y-1/2, z-1/2, -x'
'z-1/2, -x, y-1/2'
'-y, z-1/2, x-1/2'

loop_
_atom_site_label
_atom_site_type_symbol
_atom_site_fract_x
_atom_site_fract_y
_atom_site_fract_z
_atom_site_U_iso_or_equiv
_atom_site_adp_type
_atom_site_occupancy
_atom_site_symmetry_multiplicity
_atom_site_calc_flag
_atom_site_refinement_flags
Cu1 Cu 0.33723(4) 0.16277(4) 0.16277(4) 0.0460(5) Uani 1 3 d S
Cl2 Cl 0.5000 0.0000 0.0000 0.0458(9) Uani 1 6 d S
N1 N 0.5195(2) 0.2579(2) 0.0290(2) 0.0314(10) Uani 1 1 d .
C7 C 0.5680(3) 0.2560(3) -0.0401(3) 0.0293(11) Uani 1 1 d .
N2 N 0.4336(3) 0.2220(3) 0.1202(3) 0.0472(12) Uani 1 1 d .
C2 C 0.6623(3) 0.2528(3) -0.1758(3) 0.0281(11) Uani 1 1 d .
C6 C 0.6275(3) 0.3107(3) -0.0503(3) 0.0345(12) Uani 1 1 d .
H6 H 0.6364 0.3488 -0.0118 0.041 Uiso 1 1 calc R
C4 C 0.6021(3) 0.1979(3) -0.1642(3) 0.0364(12) Uani 1 1 d .
H4 H 0.5929 0.1596 -0.2025 0.044 Uiso 1 1 calc R
C9 C 0.4693(4) 0.2020(3) 0.0541(4) 0.0483(15) Uani 1 1 d .
H9 H 0.4608 0.1545 0.0279 0.058 Uiso 1 1 calc R
C5 C 0.5558(3) 0.1992(3) -0.0970(3) 0.0396(13) Uani 1 1 d .
H5 H 0.5164 0.1616 -0.0902 0.047 Uiso 1 1 calc R
C1 C 0.7102(4) 0.2500 -0.2500 0.0274(14) Uani 1 2 d S
C3 C 0.6737(3) 0.3094(3) -0.1170(3) 0.0326(12) Uani 1 1 d .
H3 H 0.7134 0.3469 -0.1230 0.039 Uiso 1 1 calc R
C8 C 0.5155(4) 0.3173(4) 0.0848(4) 0.0541(17) Uani 1 1 d .
H8 H 0.5427 0.3650 0.0841 0.065 Uiso 1 1 calc R
C10 C 0.4645(4) 0.2926(4) 0.1405(4) 0.0530(16) Uani 1 1 d .
H10 H 0.4524 0.3202 0.1864 0.064 Uiso 1 1 calc R
Cl3 Cl 0.5000 0.5000 0.0000 0.125(5) Uani 0.50 6 d SP
Cl1 Cl 0.2500 0.2500 0.2500 0.0422(11) Uani 1 12 d S

loop_
_atom_site_aniso_label
_atom_site_aniso_U_11
_atom_site_aniso_U_22
_atom_site_aniso_U_33
_atom_site_aniso_U_23
_atom_site_aniso_U_13
_atom_site_aniso_U_12
Cu1 0.0460(5) 0.0460(5) 0.0460(5) -0.0017(3) 0.0017(3) 0.0017(3)
Cl2 0.0458(9) 0.0458(9) 0.0458(9) -0.0066(8) 0.0066(8) 0.0066(8)
N1 0.027(2) 0.039(2) 0.029(2) -0.0013(18) 0.0064(17) 0.0001(18)
C7 0.032(3) 0.034(3) 0.021(2) 0.002(2) 0.0000(19) 0.007(2)
N2 0.049(3) 0.050(3) 0.042(3) -0.007(2) 0.017(2) -0.004(2)
C2 0.025(2) 0.037(3) 0.022(2) 0.001(2) 0.0007(19) 0.003(2)
C6 0.038(3) 0.036(3) 0.029(3) -0.009(2) -0.001(2) -0.003(2)
C4 0.038(3) 0.042(3) 0.028(3) -0.011(2) 0.003(2) -0.011(2)
C9 0.056(4) 0.042(3) 0.046(3) -0.011(3) 0.017(3) -0.010(3)
C5 0.036(3) 0.046(3) 0.037(3) -0.005(3) 0.004(2) -0.015(2)
C1 0.033(3) 0.027(3) 0.022(3) -0.001(3) 0.000 0.000
C3 0.030(3) 0.038(3) 0.029(3) -0.002(2) 0.004(2) -0.006(2)
C8 0.061(4) 0.049(3) 0.052(4) -0.021(3) 0.015(3) -0.016(3)
C10 0.059(4) 0.053(4) 0.047(3) -0.020(3) 0.019(3) -0.010(3)
Cl3 0.125(5) 0.125(5) 0.125(5) 0.019(5) 0.019(5) -0.019(5)
Cl1 0.0422(11) 0.0422(11) 0.0422(11) 0.000 0.000 0.000

loop_
_atom_type_symbol
_atom_type_description
_atom_type_scat_dispersion_real
_atom_type_scat_dispersion_imag
_atom_type_scat_source
C C 0.0033 0.0016 'International Tables Vol C Tables 4.2.6.8 and 6.1.1.4'
H H 0.0000 0.0000 'International Tables Vol C Tables 4.2.6.8 and 6.1.1.4'
N N 0.0061 0.0033 'International Tables Vol C Tables 4.2.6.8 and 6.1.1.4'
Cl Cl 0.1484 0.1585 'International Tables Vol C Tables 4.2.6.8 and 6.1.1.4'
Cu Cu 0.3201 1.2651 'International Tables Vol C Tables 4.2.6.8 and 6.1.1.4'
O O 0.0106 0.0060 'International Tables Vol C Tables 4.2.6.8 and 6.1.1.4'

loop_
_geom_angle_atom_site_label_1
_geom_angle_atom_site_label_2
_geom_angle_atom_site_label_3
_geom_angle
_geom_angle_site_symmetry_1
_geom_angle_site_symmetry_3
N2 Cu1 N2 106.42(15) 8 7
N2 Cu1 N2 106.42(15) 8 .
N2 Cu1 N2 106.42(15) 7 .
N2 Cu1 Cl1 112.37(13) 8 .
N2 Cu1 Cl1 112.37(13) 7 .
N2 Cu1 Cl1 112.37(13) . .
C9 N1 C8 105.4(4) . .
C9 N1 C7 127.3(4) . .
C8 N1 C7 127.3(5) . .
C5 C7 C6 119.4(4) . .
C5 C7 N1 120.2(5) . .
C6 C7 N1 120.4(4) . .
C9 N2 C10 105.5(5) . .
C9 N2 Cu1 122.6(4) . .
C10 N2 Cu1 130.8(4) . .
C4 C2 C3 117.3(4) . .
C4 C2 C1 119.6(4) . .
C3 C2 C1 123.1(4) . .
C3 C6 C7 120.5(5) . .
C5 C4 C2 121.4(5) . .
N2 C9 N1 112.2(5) . .
C7 C5 C4 120.2(5) . .
C1 C1 C2 122.8(3) 2_655 3_554
C1 C1 C2 122.8(3) 2_655 .
C2 C1 C2 114.4(6) 3_554 .
C6 C3 C2 121.3(5) . .
C10 C8 N1 106.6(5) . .
C8 C10 N2 110.2(5) . .
Cu1 Cl1 Cu1 109.5 3 .
Cu1 Cl1 Cu1 109.5 3 4
Cu1 Cl1 Cu1 109.5 . 4
Cu1 Cl1 Cu1 109.5 3 2
Cu1 Cl1 Cu1 109.5 . 2
Cu1 Cl1 Cu1 109.5 4 2

loop_
_geom_bond_atom_site_label_1
_geom_bond_atom_site_label_2
_geom_bond_distance
_geom_bond_site_symmetry_2
Cu1 N2 2.047(5) 8
Cu1 N2 2.047(5) 7
Cu1 N2 2.047(5) .
Cu1 Cl1 2.5579(15) .
N1 C9 1.342(7) .
N1 C8 1.382(7) .
N1 C7 1.429(6) .
C7 C5 1.375(7) .
C7 C6 1.380(7) .
N2 C9 1.316(7) .
N2 C10 1.349(8) .
C2 C4 1.393(7) .
C2 C3 1.395(7) .
C2 C1 1.495(6) .
C6 C3 1.373(7) .
C4 C5 1.382(7) .
C1 C1 1.348(13) 2_655
C1 C2 1.495(6) 3_554
C8 C10 1.344(9) .
Cl1 Cu1 2.5579(15) 3
Cl1 Cu1 2.5579(15) 4
Cl1 Cu1 2.5579(15) 2
